data_1515644
loop_
_publ_author_name
'Feng, Xiaowen'
'David Harris, T.'
'Long, Jeffrey R.'

_publ_section_title
;
 Influence of structure on exchange strength and relaxation barrier in a
 series of FeIIReIV(CN)2 single-chain magnets
;
_journal_issue 9
_journal_name_full 'Chemical Science'
_journal_page_first 1688
_journal_paper_doi 10.1039/c1sc00220a
_journal_volume 2
_journal_year 2011
_chemical_formula_sum 'C11 H22 Cl2 Fe0.5 N3 O2 Re0.5'
_chemical_formula_weight 420.24
_chemical_name_common xwf-17
_chemical_name_systematic
;
?
;
_space_group_IT_number 2
_symmetry_cell_setting triclinic
_symmetry_space_group_name_Hall '-P 1'
_symmetry_space_group_name_H-M 'P -1'
_atom_sites_solution_hydrogens geom
_atom_sites_solution_primary direct
_atom_sites_solution_secondary difmap
_audit_creation_method SHELXL-97
_cell_angle_alpha 108.44
_cell_angle_beta 109.42
_cell_angle_gamma 106.27
_cell_formula_units_Z 2
_cell_length_a 9.465
_cell_length_b 9.976
_cell_length_c 10.631
_cell_measurement_reflns_used 8631
_cell_measurement_temperature 103(2)
_cell_measurement_theta_max 68.25
_cell_measurement_theta_min 4.95
_cell_volume 810.526
_computing_cell_refinement 'Bruker SAINT'
_computing_data_collection 'Bruker APEX2'
_computing_data_reduction 'Bruker SAINT'
_computing_molecular_graphics ORTEP-32
_computing_publication_material WinGX
_computing_structure_refinement SHELXL-97
_computing_structure_solution SIR-2004
_diffrn_ambient_temperature 103(2)
_diffrn_detector_area_resol_mean 8.366
_diffrn_measured_fraction_theta_full 0.967
_diffrn_measured_fraction_theta_max 0.956
_diffrn_measurement_device_type 'Bruker APEX-II CCD'
_diffrn_measurement_method 'phi and omega scans'
_diffrn_radiation_monochromator graphite
_diffrn_radiation_source 'fine-focus sealed tube'
_diffrn_radiation_type MoK\a
_diffrn_radiation_wavelength 0.71073
_diffrn_reflns_av_R_equivalents 0.0144
_diffrn_reflns_av_sigmaI/netI 0.0146
_diffrn_reflns_limit_h_max 10
_diffrn_reflns_limit_h_min -11
_diffrn_reflns_limit_k_max 11
_diffrn_reflns_limit_k_min -11
_diffrn_reflns_limit_l_max 12
_diffrn_reflns_limit_l_min -11
_diffrn_reflns_number 8928
_diffrn_reflns_theta_full 25.00
_diffrn_reflns_theta_max 25.37
_diffrn_reflns_theta_min 2.28
_exptl_absorpt_coefficient_mu 4.544
_exptl_absorpt_correction_T_max 0.8391
_exptl_absorpt_correction_T_min 0.7126
_exptl_absorpt_correction_type multi-scan
_exptl_absorpt_process_details SADABS
_exptl_crystal_colour blue
_exptl_crystal_density_diffrn 1.722
_exptl_crystal_density_method 'not measured'
_exptl_crystal_description plate
_exptl_crystal_F_000 419
_exptl_crystal_size_max 0.08
_exptl_crystal_size_mid 0.05
_exptl_crystal_size_min 0.04
_refine_diff_density_max 1.879
_refine_diff_density_min -0.706
_refine_diff_density_rms 0.139
_refine_ls_extinction_method none
_refine_ls_goodness_of_fit_ref 1.146
_refine_ls_hydrogen_treatment constr
_refine_ls_matrix_type full
_refine_ls_number_parameters 175
_refine_ls_number_reflns 2840
_refine_ls_number_restraints 0
_refine_ls_restrained_S_all 1.146
_refine_ls_R_factor_all 0.0291
_refine_ls_R_factor_gt 0.0286
_refine_ls_shift/su_max 0.000
_refine_ls_shift/su_mean 0.000
_refine_ls_structure_factor_coef Fsqd
_refine_ls_weighting_details 'calc w=1/[\s^2^(Fo^2^)+(0.0422P)^2^+3.2140P] where P=(Fo^2^+2Fc^2^)/3'
_refine_ls_weighting_scheme calc
_refine_ls_wR_factor_gt 0.0769
_refine_ls_wR_factor_ref 0.0783
_reflns_number_gt 2821
_reflns_number_total 2840
_reflns_threshold_expression >2sigma(I)
_cod_data_source_file c1sc00220a.txt
_cod_data_source_block xwf17
_cod_depositor_comments
;
The following automatic conversions were performed:

'_symmetry_cell_setting' value 'Triclinic' changed to 'triclinic'
according to
/usr/data/users/saulius/automatic-downloads/retrospective/RSC/lib/dictionaries/cif_core.dic
dictionary named 'cif_core.dic' version 2.4.2 from 2011-04-26.

Automatic conversion script
Id: cif_fix_values 2281 2013-09-26 08:29:07Z andrius 
;
_cod_original_cell_volume 810.6
_cod_original_sg_symbol_H-M P-1
_cod_original_formula_sum 'C11 H22 Cl2 Fe0.50 N3 O2 Re0.50'
_cod_database_code 1515644

loop_
_symmetry_equiv_pos_as_xyz
'x, y, z'
'-x, -y, -z'

loop_
_atom_site_label
_atom_site_type_symbol
_atom_site_fract_x
_atom_site_fract_y
_atom_site_fract_z
_atom_site_U_iso_or_equiv
_atom_site_adp_type
_atom_site_occupancy
_atom_site_symmetry_multiplicity
_atom_site_calc_flag
_atom_site_refinement_flags
C2 C 0.0736(5) -0.1964(5) 0.1662(5) 0.0141(8) Uani 1 1 d .
C3 C 0.2016(6) -0.0869(5) 0.3270(5) 0.0196(9) Uani 1 1 d .
H3A H 0.2905 -0.0030 0.3301 0.024 Uiso 1 1 calc R
H3B H 0.2524 -0.1456 0.3716 0.024 Uiso 1 1 calc R
C4 C -0.2563(5) 0.0132(5) 0.1339(5) 0.0176(9) Uani 1 1 d .
C5 C -0.0996(6) 0.2816(5) 0.3534(5) 0.0239(10) Uani 1 1 d .
H5A H -0.0693 0.3930 0.3817 0.036 Uiso 1 1 calc R
H5B H 0.0012 0.2649 0.3824 0.036 Uiso 1 1 calc R
H5C H -0.1610 0.2481 0.4045 0.036 Uiso 1 1 calc R
C6 C -0.2082(6) 0.1866(6) 0.1847(5) 0.0223(10) Uani 1 1 d .
H6A H -0.3099 0.2037 0.1558 0.027 Uiso 1 1 calc R
H6B H -0.1474 0.2236 0.1335 0.027 Uiso 1 1 calc R
C7 C -0.1698(6) -0.4360(6) -0.0241(6) 0.0305(11) Uani 1 1 d .
H7A H -0.2419 -0.5331 -0.0310 0.046 Uiso 1 1 calc R
H7B H -0.1197 -0.4608 -0.0904 0.046 Uiso 1 1 calc R
H7C H -0.2356 -0.3810 -0.0543 0.046 Uiso 1 1 calc R
C8 C -0.4723(6) -0.0093(8) 0.2185(6) 0.0372(14) Uani 1 1 d .
H8A H -0.5532 -0.0931 0.2215 0.056 Uiso 1 1 calc R
H8B H -0.5309 0.0312 0.1561 0.056 Uiso 1 1 calc R
H8C H -0.3980 0.0754 0.3201 0.056 Uiso 1 1 calc R
C9 C 0.1258(7) -0.0133(6) 0.4196(5) 0.0261(10) Uani 1 1 d .
H9A H 0.2124 0.0568 0.5228 0.039 Uiso 1 1 calc R
H9B H 0.0393 -0.0959 0.4185 0.039 Uiso 1 1 calc R
H9C H 0.0771 0.0465 0.3768 0.039 Uiso 1 1 calc R
C10 C -0.0423(7) -0.4005(7) 0.2350(7) 0.0331(12) Uani 1 1 d .
H10A H -0.1367 -0.5037 0.1828 0.050 Uiso 1 1 calc R
H10B H -0.0534 -0.3303 0.3158 0.050 Uiso 1 1 calc R
H10C H 0.0611 -0.4107 0.2769 0.050 Uiso 1 1 calc R
C11 C -0.4123(7) -0.2348(6) 0.1164(7) 0.0399(14) Uani 1 1 d .
H11A H -0.5032 -0.2810 0.1364 0.060 Uiso 1 1 calc R
H11B H -0.3133 -0.2423 0.1761 0.060 Uiso 1 1 calc R
H11C H -0.4449 -0.2914 0.0099 0.060 Uiso 1 1 calc R
C50 C 0.2890(5) 0.3024(5) 0.3148(5) 0.0130(8) Uani 1 1 d .
N1 N 0.1795(4) 0.1941(4) 0.2111(4) 0.0142(7) Uani 1 1 d .
N2 N -0.3757(5) -0.0707(5) 0.1559(5) 0.0261(9) Uani 1 1 d .
N3 N -0.0392(5) -0.3361(4) 0.1297(4) 0.0202(8) Uani 1 1 d .
O1 O 0.0731(4) -0.1552(3) 0.0666(3) 0.0146(6) Uani 1 1 d .
O2 O -0.1829(3) -0.0517(3) 0.0777(3) 0.0140(6) Uani 1 1 d .
Cl1 Cl 0.63312(14) 0.49319(14) 0.35061(13) 0.0276(3) Uani 1 1 d .
Cl2 Cl 0.59483(15) 0.33020(13) 0.57286(13) 0.0274(3) Uani 1 1 d .
Fe1 Fe 0.0000 0.0000 0.0000 0.01394(19) Uani 1 2 d S
Re1 Re 0.5000 0.5000 0.5000 0.01760(10) Uani 1 2 d S

loop_
_atom_site_aniso_label
_atom_site_aniso_U_11
_atom_site_aniso_U_22
_atom_site_aniso_U_33
_atom_site_aniso_U_23
_atom_site_aniso_U_13
_atom_site_aniso_U_12
C2 0.0140(19) 0.014(2) 0.018(2) 0.0067(17) 0.0089(17) 0.0091(17)
C3 0.020(2) 0.021(2) 0.018(2) 0.0086(19) 0.0061(19) 0.0108(19)
C4 0.0109(19) 0.021(2) 0.0108(19) 0.0035(17) 0.0005(17) 0.0040(17)
C5 0.032(3) 0.017(2) 0.016(2) 0.0030(19) 0.009(2) 0.010(2)
C6 0.031(3) 0.023(2) 0.017(2) 0.0086(19) 0.012(2) 0.018(2)
C7 0.025(2) 0.019(2) 0.030(3) 0.009(2) 0.003(2) 0.000(2)
C8 0.020(2) 0.063(4) 0.022(3) 0.009(3) 0.014(2) 0.016(3)
C9 0.035(3) 0.030(3) 0.018(2) 0.011(2) 0.015(2) 0.019(2)
C10 0.039(3) 0.034(3) 0.041(3) 0.029(3) 0.023(3) 0.014(2)
C11 0.034(3) 0.027(3) 0.045(3) 0.007(3) 0.027(3) -0.005(2)
C50 0.0112(19) 0.012(2) 0.013(2) 0.0042(18) 0.0049(18) 0.0042(18)
N1 0.0142(18) 0.0142(18) 0.0112(18) 0.0041(16) 0.0054(16) 0.0044(16)
N2 0.0175(19) 0.028(2) 0.022(2) -0.0003(18) 0.0140(17) 0.0034(17)
N3 0.0196(19) 0.0189(19) 0.023(2) 0.0131(17) 0.0095(16) 0.0053(16)
O1 0.0168(14) 0.0154(14) 0.0152(15) 0.0076(12) 0.0092(12) 0.0086(12)
O2 0.0129(14) 0.0131(14) 0.0118(14) 0.0011(12) 0.0067(12) 0.0039(12)
Cl1 0.0179(5) 0.0305(6) 0.0193(5) 0.0006(5) 0.0105(5) 0.0006(5)
Cl2 0.0258(6) 0.0152(5) 0.0227(6) 0.0029(4) -0.0037(5) 0.0094(5)
Fe1 0.0125(4) 0.0111(4) 0.0115(4) 0.0024(3) 0.0034(3) 0.0021(3)
Re1 0.01417(14) 0.01391(14) 0.01421(14) 0.00136(10) 0.00254(10) 0.00294(10)

loop_
_atom_type_symbol
_atom_type_description
_atom_type_scat_dispersion_real
_atom_type_scat_dispersion_imag
_atom_type_scat_source
C C 0.0033 0.0016 'International Tables Vol C Tables 4.2.6.8 and 6.1.1.4'
H H 0.0000 0.0000 'International Tables Vol C Tables 4.2.6.8 and 6.1.1.4'
N N 0.0061 0.0033 'International Tables Vol C Tables 4.2.6.8 and 6.1.1.4'
O O 0.0106 0.0060 'International Tables Vol C Tables 4.2.6.8 and 6.1.1.4'
Cl Cl 0.1484 0.1585 'International Tables Vol C Tables 4.2.6.8 and 6.1.1.4'
Fe Fe 0.3463 0.8444 'International Tables Vol C Tables 4.2.6.8 and 6.1.1.4'
Re Re -1.0185 7.2310 'International Tables Vol C Tables 4.2.6.8 and 6.1.1.4'

loop_
_geom_angle_atom_site_label_1
_geom_angle_atom_site_label_2
_geom_angle_atom_site_label_3
_geom_angle
_geom_angle_site_symmetry_1
_geom_angle_site_symmetry_3
O1 C2 N3 119.8(4) . .
O1 C2 C3 119.5(4) . .
N3 C2 C3 120.7(4) . .
C2 C3 C9 111.9(4) . .
C2 C3 H3A 109.2 . .
C9 C3 H3A 109.2 . .
C2 C3 H3B 109.2 . .
C9 C3 H3B 109.2 . .
H3A C3 H3B 107.9 . .
O2 C4 N2 119.2(4) . .
O2 C4 C6 121.3(4) . .
N2 C4 C6 119.4(4) . .
C6 C5 H5A 109.5 . .
C6 C5 H5B 109.5 . .
H5A C5 H5B 109.5 . .
C6 C5 H5C 109.5 . .
H5A C5 H5C 109.5 . .
H5B C5 H5C 109.5 . .
C4 C6 C5 111.8(4) . .
C4 C6 H6A 109.2 . .
C5 C6 H6A 109.2 . .
C4 C6 H6B 109.2 . .
C5 C6 H6B 109.2 . .
H6A C6 H6B 107.9 . .
N3 C7 H7A 109.5 . .
N3 C7 H7B 109.5 . .
H7A C7 H7B 109.5 . .
N3 C7 H7C 109.5 . .
H7A C7 H7C 109.5 . .
H7B C7 H7C 109.5 . .
N2 C8 H8A 109.5 . .
N2 C8 H8B 109.5 . .
H8A C8 H8B 109.5 . .
N2 C8 H8C 109.5 . .
H8A C8 H8C 109.5 . .
H8B C8 H8C 109.5 . .
C3 C9 H9A 109.5 . .
C3 C9 H9B 109.5 . .
H9A C9 H9B 109.5 . .
C3 C9 H9C 109.5 . .
H9A C9 H9C 109.5 . .
H9B C9 H9C 109.5 . .
N3 C10 H10A 109.5 . .
N3 C10 H10B 109.5 . .
H10A C10 H10B 109.5 . .
N3 C10 H10C 109.5 . .
H10A C10 H10C 109.5 . .
H10B C10 H10C 109.5 . .
N2 C11 H11A 109.5 . .
N2 C11 H11B 109.5 . .
H11A C11 H11B 109.5 . .
N2 C11 H11C 109.5 . .
H11A C11 H11C 109.5 . .
H11B C11 H11C 109.5 . .
N1 C50 Re1 176.6(4) . .
C50 N1 Fe1 170.5(3) . .
C4 N2 C8 124.6(5) . .
C4 N2 C11 118.7(4) . .
C8 N2 C11 116.7(4) . .
C2 N3 C10 124.3(4) . .
C2 N3 C7 120.1(4) . .
C10 N3 C7 115.6(4) . .
C2 O1 Fe1 134.8(3) . .
C4 O2 Fe1 139.5(3) . .
O1 Fe1 O1 180.0(3) 2 .
O1 Fe1 N1 88.41(13) 2 .
O1 Fe1 N1 91.59(13) . .
O1 Fe1 N1 91.59(13) 2 2
O1 Fe1 N1 88.41(13) . 2
N1 Fe1 N1 180.00(19) . 2
O1 Fe1 O2 86.54(11) 2 2
O1 Fe1 O2 93.46(11) . 2
N1 Fe1 O2 87.29(12) . 2
N1 Fe1 O2 92.71(12) 2 2
O1 Fe1 O2 93.46(11) 2 .
O1 Fe1 O2 86.54(11) . .
N1 Fe1 O2 92.71(12) . .
N1 Fe1 O2 87.29(12) 2 .
O2 Fe1 O2 180.00(19) 2 .
C50 Re1 C50 180.0 2_666 .
C50 Re1 Cl1 88.37(12) 2_666 2_666
C50 Re1 Cl1 91.63(11) . 2_666
C50 Re1 Cl1 91.63(12) 2_666 .
C50 Re1 Cl1 88.37(11) . .
Cl1 Re1 Cl1 180.0 2_666 .
C50 Re1 Cl2 88.87(11) 2_666 2_666
C50 Re1 Cl2 91.13(11) . 2_666
Cl1 Re1 Cl2 90.57(5) 2_666 2_666
Cl1 Re1 Cl2 89.43(5) . 2_666
C50 Re1 Cl2 91.13(11) 2_666 .
C50 Re1 Cl2 88.87(11) . .
Cl1 Re1 Cl2 89.43(5) 2_666 .
Cl1 Re1 Cl2 90.57(5) . .
Cl2 Re1 Cl2 180.0 2_666 .

loop_
_geom_bond_atom_site_label_1
_geom_bond_atom_site_label_2
_geom_bond_distance
_geom_bond_site_symmetry_2
C2 O1 1.251(5) .
C2 N3 1.335(6) .
C2 C3 1.511(6) .
C3 C9 1.526(7) .
C3 H3A 0.9900 .
C3 H3B 0.9900 .
C4 O2 1.242(6) .
C4 N2 1.343(6) .
C4 C6 1.515(6) .
C5 C6 1.524(6) .
C5 H5A 0.9800 .
C5 H5B 0.9800 .
C5 H5C 0.9800 .
C6 H6A 0.9900 .
C6 H6B 0.9900 .
C7 N3 1.460(6) .
C7 H7A 0.9800 .
C7 H7B 0.9800 .
C7 H7C 0.9800 .
C8 N2 1.454(7) .
C8 H8A 0.9800 .
C8 H8B 0.9800 .
C8 H8C 0.9800 .
C9 H9A 0.9800 .
C9 H9B 0.9800 .
C9 H9C 0.9800 .
C10 N3 1.459(6) .
C10 H10A 0.9800 .
C10 H10B 0.9800 .
C10 H10C 0.9800 .
C11 N2 1.458(7) .
C11 H11A 0.9800 .
C11 H11B 0.9800 .
C11 H11C 0.9800 .
C50 N1 1.147(6) .
C50 Re1 2.116(4) .
N1 Fe1 2.132(4) .
O1 Fe1 2.084(3) .
O2 Fe1 2.160(3) .
Cl1 Re1 2.3291(11) .
Cl2 Re1 2.3440(11) .
Fe1 O1 2.084(3) 2
Fe1 N1 2.132(4) 2
Fe1 O2 2.160(3) 2
Re1 C50 2.116(4) 2_666
Re1 Cl1 2.3291(11) 2_666
Re1 Cl2 2.3440(11) 2_666
